data_7109498
loop_
_publ_author_name
'David L. Davies'
'Kuldip Singh'
'Shalini Singh'
'Barbara Villa-Marcos'

_publ_section_title
;
 Preparation of single enantiomers of chiral at metal bis-cyclometallated
 iridium complexes
;
_journal_name_full Chem.Commun.
_journal_page_first 6546
_journal_paper_doi 10.1039/c3cc43121e
_journal_volume 49
_journal_year 2013
_chemical_absolute_configuration ,rm
_chemical_formula_moiety 'C33 H28 Ir N5 O, C H3 OH'
_chemical_formula_sum 'C34 H32 Ir N5 O2'
_chemical_formula_weight 734.85
_chemical_name_systematic
;
?
;
_space_group_IT_number 19
_symmetry_cell_setting orthorhombic
_symmetry_space_group_name_Hall 'P 2ac 2ab'
_symmetry_space_group_name_H-M 'P 21 21 21'
_atom_sites_solution_hydrogens geom
_atom_sites_solution_primary direct
_atom_sites_solution_secondary difmap
_audit_creation_method SHELXL-97
_cell_angle_alpha 90.00
_cell_angle_beta 90.00
_cell_angle_gamma 90.00
_cell_formula_units_Z 4
_cell_length_a 8.794(4)
_cell_length_b 11.361(5)
_cell_length_c 29.429(12)
_cell_measurement_reflns_used 743
_cell_measurement_temperature 150(2)
_cell_measurement_theta_max 24.142
_cell_measurement_theta_min 2.265
_cell_volume 2940(2)
_computing_cell_refinement 'Bruker SMART'
_computing_data_collection 'Bruker SMART'
_computing_data_reduction 'Bruker SHELXTL'
_computing_molecular_graphics 'Bruker SHELXTL'
_computing_publication_material 'Bruker SHELXTL'
_computing_structure_refinement 'SHELXL-97 (Sheldrick, 1997)'
_computing_structure_solution 'SHELXS-97 (Sheldrick, 1990)'
_diffrn_ambient_temperature 150(2)
_diffrn_measured_fraction_theta_full 0.999
_diffrn_measured_fraction_theta_max 0.999
_diffrn_measurement_device_type 'Bruker Apex 2000 CCD area detector'
_diffrn_measurement_method 'phi and omega scans'
_diffrn_radiation_monochromator graphite
_diffrn_radiation_source 'fine-focus sealed tube'
_diffrn_radiation_type MoK\a
_diffrn_radiation_wavelength 0.71073
_diffrn_reflns_av_R_equivalents 0.1160
_diffrn_reflns_av_sigmaI/netI 0.1155
_diffrn_reflns_limit_h_max 10
_diffrn_reflns_limit_h_min -10
_diffrn_reflns_limit_k_max 13
_diffrn_reflns_limit_k_min -14
_diffrn_reflns_limit_l_max 36
_diffrn_reflns_limit_l_min -36
_diffrn_reflns_number 23226
_diffrn_reflns_theta_full 26.00
_diffrn_reflns_theta_max 26.00
_diffrn_reflns_theta_min 1.92
_exptl_absorpt_coefficient_mu 4.582
_exptl_absorpt_correction_T_max 0.831
_exptl_absorpt_correction_T_min 0.577
_exptl_absorpt_correction_type empirical
_exptl_absorpt_process_details
;
absorption correction based on 7138 reflections(SADABS);Rint 0.1889 before
correction and 0.0701 after.
;
_exptl_crystal_colour yellow
_exptl_crystal_density_diffrn 1.660
_exptl_crystal_density_method 'not measured'
_exptl_crystal_description needle
_exptl_crystal_F_000 1456
_exptl_crystal_size_max 0.16
_exptl_crystal_size_mid 0.11
_exptl_crystal_size_min 0.03
_refine_diff_density_max 1.230
_refine_diff_density_min -1.048
_refine_diff_density_rms 0.144
_refine_ls_abs_structure_details 'Flack H D (1983), Acta Cryst. A39, 876-881'
_refine_ls_abs_structure_Flack 0.005(10)
_refine_ls_extinction_method none
_refine_ls_goodness_of_fit_ref 0.869
_refine_ls_hydrogen_treatment constr
_refine_ls_matrix_type full
_refine_ls_number_parameters 382
_refine_ls_number_reflns 5780
_refine_ls_number_restraints 0
_refine_ls_restrained_S_all 0.869
_refine_ls_R_factor_all 0.0602
_refine_ls_R_factor_gt 0.0457
_refine_ls_shift/su_max 0.001
_refine_ls_shift/su_mean 0.000
_refine_ls_structure_factor_coef Fsqd
_refine_ls_weighting_details 'calc w=1/[\s^2^(Fo^2^)+(0.0061P)^2^+0.0000P] where P=(Fo^2^+2Fc^2^)/3'
_refine_ls_weighting_scheme calc
_refine_ls_wR_factor_gt 0.0660
_refine_ls_wR_factor_ref 0.0696
_reflns_number_gt 4827
_reflns_number_total 5780
_reflns_threshold_expression >2sigma(I)
_cod_data_source_file c3cc43121e.txt
_cod_data_source_block 09081
_cod_original_sg_symbol_H-M P2(1)2(1)2(1)
_cod_database_code 7109498

loop_
_symmetry_equiv_pos_as_xyz
'x, y, z'
'-x+1/2, -y, z+1/2'
'-x, y+1/2, -z+1/2'
'x+1/2, -y+1/2, -z'

loop_
_atom_site_label
_atom_site_type_symbol
_atom_site_fract_x
_atom_site_fract_y
_atom_site_fract_z
_atom_site_U_iso_or_equiv
_atom_site_adp_type
_atom_site_occupancy
_atom_site_symmetry_multiplicity
_atom_site_calc_flag
_atom_site_refinement_flags
Ir1 Ir 0.94339(4) 0.70199(3) 0.133486(11) 0.01898(8) Uani 1 1 d .
O1 O 0.8204(6) 0.8078(6) 0.18010(16) 0.0238(13) Uani 1 1 d .
N1 N 0.7638(7) 0.6923(7) 0.0921(2) 0.0227(15) Uani 1 1 d .
N2 N 0.7913(7) 0.6453(6) 0.0512(2) 0.0224(17) Uani 1 1 d .
N3 N 1.1371(7) 0.7199(6) 0.1692(2) 0.0174(16) Uani 1 1 d .
N4 N 1.2252(7) 0.8135(6) 0.1568(2) 0.0214(16) Uani 1 1 d .
N5 N 0.8786(7) 0.5507(6) 0.1722(2) 0.0202(17) Uani 1 1 d .
C1 C 0.6170(8) 0.7233(7) 0.0914(3) 0.025(2) Uani 1 1 d .
H1 H 0.5638 0.7577 0.1162 0.030 Uiso 1 1 calc R
C2 C 0.5539(11) 0.6983(8) 0.0494(3) 0.035(2) Uani 1 1 d .
H2A H 0.4522 0.7130 0.0401 0.042 Uiso 1 1 calc R
C3 C 0.6669(10) 0.6480(7) 0.0240(3) 0.030(2) Uani 1 1 d .
H3 H 0.6596 0.6207 -0.0065 0.036 Uiso 1 1 calc R
C4 C 0.9428(10) 0.5993(6) 0.0441(2) 0.0193(17) Uani 1 1 d .
C5 C 0.9813(10) 0.5436(7) 0.0035(3) 0.026(2) Uani 1 1 d .
H5 H 0.9097 0.5353 -0.0205 0.031 Uiso 1 1 calc R
C6 C 1.1284(10) 0.5007(8) -0.0005(3) 0.030(2) Uani 1 1 d .
H6 H 1.1598 0.4613 -0.0274 0.036 Uiso 1 1 calc R
C7 C 1.2281(10) 0.5162(8) 0.0349(3) 0.029(2) Uani 1 1 d .
H7 H 1.3295 0.4882 0.0322 0.035 Uiso 1 1 calc R
C8 C 1.1836(10) 0.5715(7) 0.0743(3) 0.027(2) Uani 1 1 d .
H8 H 1.2566 0.5809 0.0978 0.032 Uiso 1 1 calc R
C9 C 1.0370(10) 0.6145(7) 0.0816(2) 0.0200(19) Uani 1 1 d .
C10 C 1.2099(10) 0.6653(7) 0.2020(3) 0.030(2) Uani 1 1 d .
H10 H 1.1732 0.5972 0.2173 0.036 Uiso 1 1 calc R
C11 C 1.3476(9) 0.7201(8) 0.2116(3) 0.028(2) Uani 1 1 d .
H11 H 1.4213 0.6976 0.2335 0.034 Uiso 1 1 calc R
C12 C 1.3536(9) 0.8146(8) 0.1821(3) 0.025(2) Uani 1 1 d .
H12 H 1.4337 0.8704 0.1800 0.030 Uiso 1 1 calc R
C13 C 1.1652(9) 0.8857(7) 0.1228(2) 0.0186(19) Uani 1 1 d .
C14 C 1.2411(10) 0.9879(8) 0.1095(3) 0.025(2) Uani 1 1 d .
H14 H 1.3391 1.0059 0.1212 0.030 Uiso 1 1 calc R
C15 C 1.1694(11) 1.0630(8) 0.0786(3) 0.031(2) Uani 1 1 d .
H15 H 1.2173 1.1338 0.0692 0.038 Uiso 1 1 calc R
C16 C 1.0283(10) 1.0325(7) 0.0621(3) 0.024(2) Uani 1 1 d .
H16 H 0.9779 1.0841 0.0416 0.028 Uiso 1 1 calc R
C17 C 0.9598(10) 0.9299(7) 0.0745(3) 0.028(2) Uani 1 1 d .
H17 H 0.8653 0.9099 0.0609 0.034 Uiso 1 1 calc R
C18 C 1.0231(8) 0.8517(6) 0.1067(2) 0.0160(19) Uani 1 1 d .
C19 C 0.7693(8) 0.7771(7) 0.2203(3) 0.020(2) Uani 1 1 d .
C20 C 0.7078(9) 0.8646(8) 0.2483(3) 0.029(2) Uani 1 1 d .
H20 H 0.7017 0.9430 0.2372 0.034 Uiso 1 1 calc R
C21 C 0.6558(10) 0.8403(8) 0.2914(3) 0.036(3) Uani 1 1 d .
H21 H 0.6153 0.9021 0.3094 0.043 Uiso 1 1 calc R
C22 C 0.6615(11) 0.7285(9) 0.3087(3) 0.042(3) Uani 1 1 d .
H22 H 0.6272 0.7126 0.3387 0.050 Uiso 1 1 calc R
C23 C 0.7184(10) 0.6394(9) 0.2815(3) 0.038(3) Uani 1 1 d .
H23 H 0.7212 0.5615 0.2933 0.046 Uiso 1 1 calc R
C24 C 0.7725(10) 0.6598(8) 0.2371(3) 0.027(2) Uani 1 1 d .
C25 C 0.8227(10) 0.5570(7) 0.2113(3) 0.026(2) Uani 1 1 d .
H25 H 0.8111 0.4838 0.2265 0.032 Uiso 1 1 calc R
C26 C 0.9149(9) 0.4322(7) 0.1533(3) 0.022(2) Uani 1 1 d .
H26 H 1.0161 0.4389 0.1380 0.027 Uiso 1 1 calc R
C27 C 0.9286(10) 0.3320(6) 0.1887(3) 0.028(2) Uani 1 1 d .
H27A H 0.9957 0.3571 0.2134 0.043 Uiso 1 1 calc R
H27B H 0.9711 0.2618 0.1741 0.043 Uiso 1 1 calc R
H27C H 0.8278 0.3137 0.2009 0.043 Uiso 1 1 calc R
C28 C 0.8039(9) 0.3962(7) 0.1177(3) 0.0209(19) Uani 1 1 d .
C29 C 0.6488(9) 0.4151(7) 0.1242(3) 0.025(2) Uani 1 1 d .
H29 H 0.6133 0.4570 0.1501 0.030 Uiso 1 1 calc R
C30 C 0.5465(11) 0.3713(7) 0.0922(3) 0.032(2) Uani 1 1 d .
H30 H 0.4407 0.3836 0.0966 0.039 Uiso 1 1 calc R
C31 C 0.5941(10) 0.3112(9) 0.0546(3) 0.037(2) Uani 1 1 d .
H31 H 0.5226 0.2800 0.0337 0.044 Uiso 1 1 calc R
C32 C 0.7468(10) 0.2968(9) 0.0478(3) 0.037(2) Uani 1 1 d .
H32 H 0.7818 0.2581 0.0211 0.045 Uiso 1 1 calc R
C33 C 0.8509(10) 0.3379(7) 0.0793(3) 0.030(2) Uani 1 1 d .
H33 H 0.9565 0.3256 0.0743 0.036 Uiso 1 1 calc R
C34 C 0.7038(11) 0.0901(8) 0.1500(3) 0.051(3) Uani 1 1 d .
H34A H 0.6826 0.1208 0.1805 0.077 Uiso 1 1 calc R
H34B H 0.6636 0.1446 0.1272 0.077 Uiso 1 1 calc R
H34C H 0.8139 0.0819 0.1460 0.077 Uiso 1 1 calc R
O2 O 0.6342(6) -0.0202(5) 0.1449(2) 0.0382(18) Uani 1 1 d .
H2 H 0.7005 -0.0733 0.1463 0.057 Uiso 1 1 calc R

loop_
_atom_site_aniso_label
_atom_site_aniso_U_11
_atom_site_aniso_U_22
_atom_site_aniso_U_33
_atom_site_aniso_U_23
_atom_site_aniso_U_13
_atom_site_aniso_U_12
Ir1 0.01867(14) 0.01912(14) 0.01915(14) 0.00012(17) -0.00046(17) -0.00128(17)
O1 0.030(3) 0.025(3) 0.017(3) 0.001(3) 0.002(3) 0.002(3)
N1 0.024(4) 0.027(4) 0.018(4) -0.002(4) 0.005(3) -0.003(4)
N2 0.019(4) 0.030(5) 0.018(4) 0.000(3) -0.004(3) -0.008(3)
N3 0.022(4) 0.012(4) 0.018(4) 0.007(3) 0.001(3) -0.008(3)
N4 0.020(4) 0.024(4) 0.020(4) -0.002(4) 0.006(3) 0.000(4)
N5 0.016(4) 0.025(4) 0.019(4) -0.001(3) -0.002(3) -0.003(3)
C1 0.023(5) 0.024(6) 0.028(5) 0.001(4) 0.014(4) -0.005(4)
C2 0.026(5) 0.036(5) 0.042(5) 0.004(5) -0.009(5) 0.002(7)
C3 0.034(5) 0.029(6) 0.026(5) 0.005(4) -0.017(5) -0.011(5)
C4 0.019(4) 0.022(4) 0.017(4) 0.004(3) 0.001(4) 0.006(5)
C5 0.039(6) 0.012(5) 0.027(5) 0.004(4) -0.013(4) -0.008(4)
C6 0.040(6) 0.022(6) 0.026(5) -0.001(4) 0.010(5) 0.007(5)
C7 0.023(5) 0.033(6) 0.030(5) -0.002(5) 0.006(4) 0.007(4)
C8 0.025(5) 0.020(5) 0.036(6) -0.004(4) 0.005(4) 0.003(4)
C9 0.024(5) 0.022(5) 0.014(4) 0.000(3) -0.005(4) -0.011(4)
C10 0.042(6) 0.018(5) 0.031(5) 0.009(4) 0.005(5) 0.004(4)
C11 0.019(5) 0.032(6) 0.033(5) -0.008(5) -0.009(4) -0.001(4)
C12 0.020(5) 0.020(6) 0.035(5) -0.006(4) 0.000(4) -0.005(4)
C13 0.027(5) 0.016(4) 0.013(5) -0.003(3) 0.002(4) 0.005(4)
C14 0.026(5) 0.029(5) 0.020(5) -0.014(4) 0.002(4) -0.010(4)
C15 0.051(7) 0.024(6) 0.019(5) -0.003(4) 0.005(5) -0.007(5)
C16 0.038(6) 0.020(5) 0.012(4) 0.004(4) 0.004(4) 0.004(4)
C17 0.024(5) 0.032(5) 0.028(5) -0.005(4) 0.001(5) 0.010(5)
C18 0.019(5) 0.012(4) 0.017(4) -0.009(3) -0.003(3) 0.008(3)
C19 0.014(4) 0.018(6) 0.029(5) -0.010(4) -0.005(4) -0.004(4)
C20 0.027(5) 0.030(6) 0.029(5) -0.006(4) -0.002(4) 0.000(4)
C21 0.031(6) 0.047(7) 0.030(6) -0.005(5) 0.005(5) 0.002(5)
C22 0.052(7) 0.050(8) 0.023(5) 0.004(5) 0.013(5) -0.003(6)
C23 0.043(6) 0.046(7) 0.026(6) 0.012(5) 0.004(5) -0.011(5)
C24 0.034(6) 0.026(6) 0.021(5) 0.005(4) -0.003(4) -0.011(4)
C25 0.032(5) 0.013(5) 0.034(6) 0.011(4) -0.009(5) -0.008(4)
C26 0.018(5) 0.016(4) 0.033(5) -0.010(4) 0.000(4) -0.001(4)
C27 0.027(5) 0.017(5) 0.041(5) 0.002(4) -0.010(5) 0.000(4)
C28 0.027(5) 0.016(5) 0.020(5) 0.006(4) 0.003(4) 0.001(4)
C29 0.030(5) 0.026(5) 0.019(5) 0.006(4) -0.002(4) 0.002(4)
C30 0.025(5) 0.028(5) 0.044(6) 0.008(4) -0.004(5) 0.001(5)
C31 0.040(6) 0.040(6) 0.031(5) -0.001(5) -0.014(4) -0.014(5)
C32 0.049(6) 0.027(5) 0.036(6) -0.002(6) 0.003(5) 0.004(6)
C33 0.029(5) 0.032(6) 0.028(5) -0.002(4) 0.005(4) 0.003(4)
C34 0.060(7) 0.025(6) 0.070(8) 0.005(5) 0.015(6) 0.003(5)
O2 0.030(4) 0.031(4) 0.053(5) 0.004(4) -0.003(3) -0.001(3)

loop_
_atom_type_symbol
_atom_type_description
_atom_type_scat_dispersion_real
_atom_type_scat_dispersion_imag
_atom_type_scat_source
C C 0.0033 0.0016 'International Tables Vol C Tables 4.2.6.8 and 6.1.1.4'
H H 0.0000 0.0000 'International Tables Vol C Tables 4.2.6.8 and 6.1.1.4'
N N 0.0061 0.0033 'International Tables Vol C Tables 4.2.6.8 and 6.1.1.4'
O O 0.0106 0.0060 'International Tables Vol C Tables 4.2.6.8 and 6.1.1.4'
Ir Ir -1.4442 7.9887 'International Tables Vol C Tables 4.2.6.8 and 6.1.1.4'

loop_
_geom_angle_atom_site_label_1
_geom_angle_atom_site_label_2
_geom_angle_atom_site_label_3
_geom_angle
N1 Ir1 C9 80.4(3)
N1 Ir1 C18 94.8(3)
C9 Ir1 C18 88.7(3)
N1 Ir1 N3 173.5(3)
C9 Ir1 N3 95.8(3)
C18 Ir1 N3 79.8(3)
N1 Ir1 O1 91.3(2)
C9 Ir1 O1 170.4(3)
C18 Ir1 O1 87.2(3)
N3 Ir1 O1 92.1(2)
N1 Ir1 N5 94.0(3)
C9 Ir1 N5 96.7(3)
C18 Ir1 N5 170.3(3)
N3 Ir1 N5 91.6(2)
O1 Ir1 N5 88.6(3)
C19 O1 Ir1 127.4(6)
C1 N1 N2 105.4(6)
C1 N1 Ir1 139.3(6)
N2 N1 Ir1 115.3(5)
N1 N2 C3 112.1(7)
N1 N2 C4 116.1(6)
C3 N2 C4 131.7(7)
C10 N3 N4 106.8(6)
C10 N3 Ir1 138.5(6)
N4 N3 Ir1 114.8(5)
C12 N4 N3 109.4(7)
C12 N4 C13 134.8(8)
N3 N4 C13 115.8(6)
C25 N5 C26 118.5(7)
C25 N5 Ir1 123.2(6)
C26 N5 Ir1 118.1(5)
N1 C1 C2 110.3(7)
N1 C1 H1 124.9
C2 C1 H1 124.9
C3 C2 C1 106.5(8)
C3 C2 H2A 126.8
C1 C2 H2A 126.8
N2 C3 C2 105.7(8)
N2 C3 H3 127.1
C2 C3 H3 127.1
C9 C4 C5 126.3(8)
C9 C4 N2 112.9(7)
C5 C4 N2 120.7(7)
C6 C5 C4 117.3(8)
C6 C5 H5 121.4
C4 C5 H5 121.4
C7 C6 C5 119.1(8)
C7 C6 H6 120.5
C5 C6 H6 120.5
C6 C7 C8 121.1(8)
C6 C7 H7 119.4
C8 C7 H7 119.4
C7 C8 C9 123.5(8)
C7 C8 H8 118.3
C9 C8 H8 118.3
C4 C9 C8 112.7(7)
C4 C9 Ir1 115.0(6)
C8 C9 Ir1 132.2(6)
N3 C10 C11 111.1(8)
N3 C10 H10 124.4
C11 C10 H10 124.4
C12 C11 C10 104.8(7)
C12 C11 H11 127.6
C10 C11 H11 127.6
N4 C12 C11 107.9(7)
N4 C12 H12 126.0
C11 C12 H12 126.0
C18 C13 C14 124.5(8)
C18 C13 N4 114.8(7)
C14 C13 N4 120.5(8)
C13 C14 C15 118.3(8)
C13 C14 H14 120.8
C15 C14 H14 120.8
C16 C15 C14 118.9(9)
C16 C15 H15 120.5
C14 C15 H15 120.5
C17 C16 C15 121.2(8)
C17 C16 H16 119.4
C15 C16 H16 119.4
C16 C17 C18 122.9(8)
C16 C17 H17 118.5
C18 C17 H17 118.5
C13 C18 C17 114.0(7)
C13 C18 Ir1 114.7(6)
C17 C18 Ir1 131.3(6)
O1 C19 C20 118.3(8)
O1 C19 C24 123.8(8)
C20 C19 C24 117.9(8)
C21 C20 C19 121.9(9)
C21 C20 H20 119.0
C19 C20 H20 119.0
C22 C21 C20 121.2(9)
C22 C21 H21 119.4
C20 C21 H21 119.4
C21 C22 C23 118.4(9)
C21 C22 H22 120.8
C23 C22 H22 120.8
C22 C23 C24 122.5(9)
C22 C23 H23 118.8
C24 C23 H23 118.8
C23 C24 C19 118.1(8)
C23 C24 C25 116.9(8)
C19 C24 C25 125.0(8)
N5 C25 C24 129.9(8)
N5 C25 H25 115.1
C24 C25 H25 115.1
C28 C26 N5 111.7(6)
C28 C26 C27 108.8(6)
N5 C26 C27 115.5(6)
C28 C26 H26 106.8
N5 C26 H26 106.8
C27 C26 H26 106.8
C26 C27 H27A 109.5
C26 C27 H27B 109.5
H27A C27 H27B 109.5
C26 C27 H27C 109.5
H27A C27 H27C 109.5
H27B C27 H27C 109.5
C33 C28 C29 118.8(8)
C33 C28 C26 120.9(7)
C29 C28 C26 120.2(7)
C28 C29 C30 118.9(8)
C28 C29 H29 120.5
C30 C29 H29 120.5
C31 C30 C29 121.8(9)
C31 C30 H30 119.1
C29 C30 H30 119.1
C30 C31 C32 118.7(9)
C30 C31 H31 120.6
C32 C31 H31 120.6
C31 C32 C33 120.7(9)
C31 C32 H32 119.7
C33 C32 H32 119.7
C28 C33 C32 121.0(8)
C28 C33 H33 119.5
C32 C33 H33 119.5
O2 C34 H34A 109.5
O2 C34 H34B 109.5
H34A C34 H34B 109.5
O2 C34 H34C 109.5
H34A C34 H34C 109.5
H34B C34 H34C 109.5
C34 O2 H2 109.5

loop_
_geom_bond_atom_site_label_1
_geom_bond_atom_site_label_2
_geom_bond_distance
Ir1 N1 1.997(6)
Ir1 C9 2.000(8)
Ir1 C18 2.001(8)
Ir1 N3 2.012(6)
Ir1 O1 2.120(5)
Ir1 N5 2.139(7)
O1 C19 1.311(9)
N1 C1 1.338(9)
N1 N2 1.339(8)
N2 C3 1.357(9)
N2 C4 1.446(10)
N3 C10 1.315(9)
N3 N4 1.366(8)
N4 C12 1.353(9)
N4 C13 1.396(9)
N5 C25 1.255(10)
N5 C26 1.491(9)
C1 C2 1.384(10)
C1 H1 0.9500
C2 C3 1.369(11)
C2 H2A 0.9500
C3 H3 0.9500
C4 C9 1.389(10)
C4 C5 1.395(10)
C5 C6 1.387(10)
C5 H5 0.9500
C6 C7 1.374(11)
C6 H6 0.9500
C7 C8 1.375(11)
C7 H7 0.9500
C8 C9 1.395(11)
C8 H8 0.9500
C10 C11 1.390(11)
C10 H10 0.9500
C11 C12 1.381(11)
C11 H11 0.9500
C12 H12 0.9500
C13 C18 1.391(10)
C13 C14 1.394(11)
C14 C15 1.397(12)
C14 H14 0.9500
C15 C16 1.377(12)
C15 H15 0.9500
C16 C17 1.363(11)
C16 H16 0.9500
C17 C18 1.414(10)
C17 H17 0.9500
C19 C20 1.399(11)
C19 C24 1.423(11)
C20 C21 1.377(11)
C20 H20 0.9500
C21 C22 1.369(11)
C21 H21 0.9500
C22 C23 1.385(12)
C22 H22 0.9500
C23 C24 1.411(11)
C23 H23 0.9500
C24 C25 1.461(11)
C25 H25 0.9500
C26 C28 1.488(10)
C26 C27 1.547(10)
C26 H26 1.0000
C27 H27A 0.9800
C27 H27B 0.9800
C27 H27C 0.9800
C28 C33 1.375(10)
C28 C29 1.394(10)
C29 C30 1.395(11)
C29 H29 0.9500
C30 C31 1.364(11)
C30 H30 0.9500
C31 C32 1.368(11)
C31 H31 0.9500
C32 C33 1.384(11)
C32 H32 0.9500
C33 H33 0.9500
C34 O2 1.403(9)
C34 H34A 0.9800
C34 H34B 0.9800
C34 H34C 0.9800
O2 H2 0.8400

loop_
_geom_hbond_atom_site_label_D
_geom_hbond_atom_site_label_H
_geom_hbond_atom_site_label_A
_geom_hbond_distance_DH
_geom_hbond_distance_HA
_geom_hbond_distance_DA
_geom_hbond_angle_DHA
_geom_hbond_site_symmetry_A
O2 H2 O1 0.84 1.98 2.752(8) 151.9 1_545

loop_
_geom_torsion_atom_site_label_1
_geom_torsion_atom_site_label_2
_geom_torsion_atom_site_label_3
_geom_torsion_atom_site_label_4
_geom_torsion
N1 Ir1 O1 C19 108.4(6)
C18 Ir1 O1 C19 -156.9(6)
N3 Ir1 O1 C19 -77.2(6)
N5 Ir1 O1 C19 14.4(6)
C9 Ir1 N1 C1 178.2(10)
C18 Ir1 N1 C1 -93.9(10)
O1 Ir1 N1 C1 -6.6(10)
N5 Ir1 N1 C1 82.1(10)
C9 Ir1 N1 N2 -5.2(6)
C18 Ir1 N1 N2 82.7(6)
O1 Ir1 N1 N2 170.0(6)
N5 Ir1 N1 N2 -101.3(6)
C1 N1 N2 C3 1.5(9)
Ir1 N1 N2 C3 -176.2(5)
C1 N1 N2 C4 -177.2(7)
Ir1 N1 N2 C4 5.0(9)
C9 Ir1 N3 C10 -94.5(9)
C18 Ir1 N3 C10 177.9(9)
O1 Ir1 N3 C10 91.1(9)
N5 Ir1 N3 C10 2.4(9)
C9 Ir1 N3 N4 84.1(5)
C18 Ir1 N3 N4 -3.5(5)
O1 Ir1 N3 N4 -90.3(5)
N5 Ir1 N3 N4 -179.0(5)
C10 N3 N4 C12 0.8(9)
Ir1 N3 N4 C12 -178.3(5)
C10 N3 N4 C13 -178.2(6)
Ir1 N3 N4 C13 2.7(8)
N1 Ir1 N5 C25 -104.9(7)
C9 Ir1 N5 C25 174.4(7)
N3 Ir1 N5 C25 78.4(7)
O1 Ir1 N5 C25 -13.7(7)
N1 Ir1 N5 C26 80.8(5)
C9 Ir1 N5 C26 0.1(6)
N3 Ir1 N5 C26 -95.9(5)
O1 Ir1 N5 C26 172.0(5)
N2 N1 C1 C2 -1.5(10)
Ir1 N1 C1 C2 175.3(7)
N1 C1 C2 C3 1.1(10)
N1 N2 C3 C2 -0.8(10)
C4 N2 C3 C2 177.6(8)
C1 C2 C3 N2 -0.2(10)
N1 N2 C4 C9 -1.3(10)
C3 N2 C4 C9 -179.7(8)
N1 N2 C4 C5 177.0(7)
C3 N2 C4 C5 -1.4(13)
C9 C4 C5 C6 -1.2(12)
N2 C4 C5 C6 -179.3(7)
C4 C5 C6 C7 -0.8(12)
C5 C6 C7 C8 1.0(13)
C6 C7 C8 C9 0.6(14)
C5 C4 C9 C8 2.7(12)
N2 C4 C9 C8 -179.1(7)
C5 C4 C9 Ir1 178.8(6)
N2 C4 C9 Ir1 -3.0(9)
C7 C8 C9 C4 -2.3(12)
C7 C8 C9 Ir1 -177.5(7)
N1 Ir1 C9 C4 4.4(6)
C18 Ir1 C9 C4 -90.7(6)
N3 Ir1 C9 C4 -170.3(6)
N5 Ir1 C9 C4 97.3(6)
N1 Ir1 C9 C8 179.6(9)
C18 Ir1 C9 C8 84.5(8)
N3 Ir1 C9 C8 4.8(8)
N5 Ir1 C9 C8 -87.5(8)
N4 N3 C10 C11 -0.9(9)
Ir1 N3 C10 C11 177.8(6)
N3 C10 C11 C12 0.7(10)
N3 N4 C12 C11 -0.4(9)
C13 N4 C12 C11 178.4(8)
C10 C11 C12 N4 -0.2(9)
C12 N4 C13 C18 -178.2(8)
N3 N4 C13 C18 0.5(9)
C12 N4 C13 C14 -2.7(13)
N3 N4 C13 C14 175.9(7)
C18 C13 C14 C15 1.2(12)
N4 C13 C14 C15 -173.9(7)
C13 C14 C15 C16 -0.9(12)
C14 C15 C16 C17 -1.5(13)
C15 C16 C17 C18 3.7(13)
C14 C13 C18 C17 0.8(11)
N4 C13 C18 C17 176.1(6)
C14 C13 C18 Ir1 -178.7(6)
N4 C13 C18 Ir1 -3.5(8)
C16 C17 C18 C13 -3.3(11)
C16 C17 C18 Ir1 176.2(6)
N1 Ir1 C18 C13 -172.5(5)
C9 Ir1 C18 C13 -92.3(6)
N3 Ir1 C18 C13 3.8(5)
O1 Ir1 C18 C13 96.4(5)
N1 Ir1 C18 C17 8.0(7)
C9 Ir1 C18 C17 88.2(7)
N3 Ir1 C18 C17 -175.7(7)
O1 Ir1 C18 C17 -83.1(7)
Ir1 O1 C19 C20 171.9(5)
Ir1 O1 C19 C24 -8.2(11)
O1 C19 C20 C21 -178.1(7)
C24 C19 C20 C21 2.0(13)
C19 C20 C21 C22 -0.3(14)
C20 C21 C22 C23 -1.2(15)
C21 C22 C23 C24 0.9(15)
C22 C23 C24 C19 0.8(14)
C22 C23 C24 C25 -177.1(9)
O1 C19 C24 C23 177.9(7)
C20 C19 C24 C23 -2.2(12)
O1 C19 C24 C25 -4.4(14)
C20 C19 C24 C25 175.5(8)
C26 N5 C25 C24 -177.8(8)
Ir1 N5 C25 C24 7.9(13)
C23 C24 C25 N5 -177.9(9)
C19 C24 C25 N5 4.4(16)
C25 N5 C26 C28 106.2(8)
Ir1 N5 C26 C28 -79.2(7)
C25 N5 C26 C27 -18.9(11)
Ir1 N5 C26 C27 155.7(5)
N5 C26 C28 C33 140.6(8)
C27 C26 C28 C33 -90.7(9)
N5 C26 C28 C29 -43.3(10)
C27 C26 C28 C29 85.4(9)
C33 C28 C29 C30 1.7(12)
C26 C28 C29 C30 -174.4(7)
C28 C29 C30 C31 -0.3(13)
C29 C30 C31 C32 -1.9(14)
C30 C31 C32 C33 2.7(15)
C29 C28 C33 C32 -1.0(13)
C26 C28 C33 C32 175.2(8)
C31 C32 C33 C28 -1.3(15)
